data_7003729
loop_
_publ_author_name
'Reger, Daniel L.'
'Semeniuc, Radu F.'
'Smith, Mark D.'

_publ_section_title
;
 Supramolecular networks of silver(i) and iron(ii) complexes of the
 third generation tris(pyrazolyl)methane ligand Ph2(O)POCH2C(pz)3 (pz =
 pyrazolyl ring)
;
_journal_issue 17
_journal_name_full 'Dalton Transactions'
_journal_page_first 2253
_journal_page_last 2260
_journal_paper_doi 10.1039/B719023A
_journal_year 2008
_chemical_formula_moiety 'C46 H42 Ag N12 O4 P2, B F4'
_chemical_formula_sum 'C46 H42 Ag B F4 N12 O4 P2'
_chemical_formula_weight 1083.54
_chemical_name_systematic
;
?
;
_space_group_IT_number 2
_symmetry_cell_setting triclinic
_symmetry_space_group_name_Hall '-P 1'
_symmetry_space_group_name_H-M 'P -1'
_atom_sites_solution_hydrogens geom
_atom_sites_solution_primary direct
_atom_sites_solution_secondary difmap
_audit_creation_method SHELXL-97
_cell_angle_alpha 67.246(2)
_cell_angle_beta 73.530(2)
_cell_angle_gamma 71.977(2)
_cell_formula_units_Z 1
_cell_length_a 9.0846(7)
_cell_length_b 10.9600(9)
_cell_length_c 13.9140(12)
_cell_measurement_reflns_used 8191
_cell_measurement_temperature 150(1)
_cell_measurement_theta_max 26.352
_cell_measurement_theta_min 2.347
_cell_volume 1193.48(17)
_computing_cell_refinement 'SAINT+ NT V6.22 (Bruker, 2001)'
_computing_data_collection 'SMART NT V5.625 (Bruker, 1998)'
_computing_data_reduction 'SAINT+ NT V6.22'
_computing_molecular_graphics 'SHELXTL V6.1 (Sheldrick, 2000)'
_computing_publication_material 'SHELXTL V6.1'
_computing_structure_refinement 'SHELXL-97 (Sheldrick, 1997)'
_computing_structure_solution 'SHELXS-97 (Sheldrick, 1990)'
_diffrn_ambient_temperature 150(1)
_diffrn_measured_fraction_theta_full 0.996
_diffrn_measured_fraction_theta_max 0.996
_diffrn_measurement_device_type 'Bruker SMART APEX CCD diffractometer'
_diffrn_measurement_method 'omega scans'
_diffrn_radiation_monochromator graphite
_diffrn_radiation_source 'fine-focus sealed tube'
_diffrn_radiation_type MoK\a
_diffrn_radiation_wavelength 0.71073
_diffrn_reflns_av_R_equivalents 0.0453
_diffrn_reflns_av_sigmaI/netI 0.0792
_diffrn_reflns_limit_h_max 8
_diffrn_reflns_limit_h_min -10
_diffrn_reflns_limit_k_max 13
_diffrn_reflns_limit_k_min -13
_diffrn_reflns_limit_l_max 16
_diffrn_reflns_limit_l_min -16
_diffrn_reflns_number 9146
_diffrn_reflns_theta_full 25.03
_diffrn_reflns_theta_max 25.03
_diffrn_reflns_theta_min 1.62
_diffrn_standards_decay_% 0
_exptl_absorpt_coefficient_mu 0.562
_exptl_absorpt_correction_type none
_exptl_crystal_colour colorless
_exptl_crystal_density_diffrn 1.508
_exptl_crystal_density_method 'not measured'
_exptl_crystal_description block
_exptl_crystal_F_000 552
_exptl_crystal_size_max 0.18
_exptl_crystal_size_mid 0.14
_exptl_crystal_size_min 0.12
_refine_diff_density_max 0.550
_refine_diff_density_min -0.361
_refine_diff_density_rms 0.063
_refine_ls_extinction_method none
_refine_ls_goodness_of_fit_ref 0.937
_refine_ls_hydrogen_treatment constr
_refine_ls_matrix_type full
_refine_ls_number_parameters 337
_refine_ls_number_reflns 4197
_refine_ls_number_restraints 0
_refine_ls_restrained_S_all 0.937
_refine_ls_R_factor_all 0.0663
_refine_ls_R_factor_gt 0.0461
_refine_ls_shift/su_max 0.000
_refine_ls_shift/su_mean 0.000
_refine_ls_structure_factor_coef Fsqd
_refine_ls_weighting_details 'calc w=1/[\s^2^(Fo^2^)+(0.0244P)^2^+0.0000P] where P=(Fo^2^+2Fc^2^)/3'
_refine_ls_weighting_scheme calc
_refine_ls_wR_factor_gt 0.0767
_refine_ls_wR_factor_ref 0.0824
_reflns_number_gt 3120
_reflns_number_total 4197
_reflns_threshold_expression >2sigma(I)
_cod_data_source_file B719023A.txt
_cod_data_source_block rs4001bt
_cod_depositor_comments
;
The following automatic conversions were performed:
'_symmetry_cell_setting' value 'Triclinic' changed to 'triclinic'
according to '/home/saulius/struct/CIF-dictionaries/cif_core.dic'
dictionary named 'cif_core.dic' version 2.4.1 from 2010-06-29.

Automatic conversion script
Id: cif_fix_enum 1527 2010-12-29 10:47:43Z saulius 
;
_cod_database_code 7003729

loop_
_symmetry_equiv_pos_as_xyz
'x, y, z'
'-x, -y, -z'

loop_
_atom_site_label
_atom_site_type_symbol
_atom_site_fract_x
_atom_site_fract_y
_atom_site_fract_z
_atom_site_U_iso_or_equiv
_atom_site_adp_type
_atom_site_occupancy
_atom_site_symmetry_multiplicity
_atom_site_calc_flag
_atom_site_refinement_flags
_atom_site_disorder_assembly
_atom_site_disorder_group
Ag1 Ag 0.0000 0.0000 0.5000 0.04506(16) Uani 1 2 d S . .
P1 P 0.04017(11) 0.64020(8) 0.11315(7) 0.0262(2) Uani 1 1 d . . .
C1 C 0.0554(4) 0.2573(3) 0.2726(2) 0.0247(8) Uani 1 1 d . . .
C2 C 0.0958(4) 0.3775(3) 0.1740(2) 0.0243(8) Uani 1 1 d . . .
H2A H 0.2110 0.3707 0.1554 0.029 Uiso 1 1 calc R . .
H2B H 0.0601 0.3786 0.1127 0.029 Uiso 1 1 calc R . .
C11 C 0.2012(4) 0.1075(3) 0.1595(3) 0.0297(8) Uani 1 1 d . . .
H11 H 0.1914 0.1722 0.0912 0.036 Uiso 1 1 calc R . .
C12 C 0.2687(4) -0.0274(3) 0.1820(3) 0.0384(9) Uani 1 1 d . . .
H12 H 0.3180 -0.0756 0.1331 0.046 Uiso 1 1 calc R . .
C13 C 0.2500(4) -0.0796(3) 0.2916(3) 0.0421(10) Uani 1 1 d . . .
H13 H 0.2852 -0.1728 0.3300 0.051 Uiso 1 1 calc R . .
C21 C -0.2238(4) 0.3312(3) 0.2362(3) 0.0288(8) Uani 1 1 d . . .
H21 H -0.2127 0.4031 0.1708 0.035 Uiso 1 1 calc R . .
C22 C -0.3554(4) 0.2835(3) 0.2871(3) 0.0357(9) Uani 1 1 d . . .
H22 H -0.4547 0.3148 0.2657 0.043 Uiso 1 1 calc R . .
C23 C -0.3135(5) 0.1786(3) 0.3776(3) 0.0396(9) Uani 1 1 d . . .
H23 H -0.3837 0.1259 0.4291 0.047 Uiso 1 1 calc R . .
C31 C -0.0024(5) 0.3140(3) 0.4421(3) 0.0360(9) Uani 1 1 d . . .
H31 H -0.1143 0.3337 0.4568 0.043 Uiso 1 1 calc R . .
C32 C 0.0921(5) 0.3272(4) 0.4951(3) 0.0480(11) Uani 1 1 d . . .
H32 H 0.0606 0.3558 0.5557 0.058 Uiso 1 1 calc R . .
C33 C 0.2456(5) 0.2901(4) 0.4427(3) 0.0447(10) Uani 1 1 d . . .
H33 H 0.3368 0.2904 0.4630 0.054 Uiso 1 1 calc R . .
C41 C -0.0900(4) 0.7555(3) 0.1778(3) 0.0281(8) Uani 1 1 d . . .
C42 C -0.2253(4) 0.7263(3) 0.2485(3) 0.0373(9) Uani 1 1 d . . .
H42 H -0.2437 0.6379 0.2701 0.045 Uiso 1 1 calc R . .
C43 C -0.3347(5) 0.8226(4) 0.2886(3) 0.0507(11) Uani 1 1 d . . .
H43 H -0.4279 0.8009 0.3369 0.061 Uiso 1 1 calc R . .
C44 C -0.3076(6) 0.9502(4) 0.2579(4) 0.0627(13) Uani 1 1 d . . .
H44 H -0.3835 1.0178 0.2836 0.075 Uiso 1 1 calc R . .
C45 C -0.1708(6) 0.9801(4) 0.1901(4) 0.0682(14) Uani 1 1 d . . .
H45 H -0.1505 1.0671 0.1714 0.082 Uiso 1 1 calc R . .
C46 C -0.0633(5) 0.8842(3) 0.1491(3) 0.0498(11) Uani 1 1 d . . .
H46 H 0.0297 0.9063 0.1008 0.060 Uiso 1 1 calc R . .
C51 C 0.2374(4) 0.6467(3) 0.1038(3) 0.0282(8) Uani 1 1 d . . .
C52 C 0.3276(5) 0.6932(3) 0.0047(3) 0.0413(10) Uani 1 1 d . . .
H52 H 0.2856 0.7166 -0.0570 0.050 Uiso 1 1 calc R . .
C53 C 0.4790(5) 0.7061(4) -0.0057(3) 0.0525(11) Uani 1 1 d . . .
H53 H 0.5396 0.7393 -0.0742 0.063 Uiso 1 1 calc R . .
C54 C 0.5410(5) 0.6713(3) 0.0824(4) 0.0505(11) Uani 1 1 d . . .
H54 H 0.6447 0.6802 0.0750 0.061 Uiso 1 1 calc R . .
C55 C 0.4536(5) 0.6230(3) 0.1824(3) 0.0420(10) Uani 1 1 d . . .
H55 H 0.4974 0.5982 0.2436 0.050 Uiso 1 1 calc R . .
C56 C 0.3021(4) 0.6110(3) 0.1931(3) 0.0335(9) Uani 1 1 d . . .
H56 H 0.2418 0.5783 0.2618 0.040 Uiso 1 1 calc R . .
N11 N 0.1775(4) 0.0152(3) 0.3369(2) 0.0416(8) Uani 1 1 d . . .
N12 N 0.1509(3) 0.1321(2) 0.25293(19) 0.0269(7) Uani 1 1 d . . .
N21 N -0.1666(4) 0.1605(3) 0.3840(2) 0.0377(8) Uani 1 1 d . . .
N22 N -0.1102(3) 0.2577(2) 0.29540(19) 0.0242(6) Uani 1 1 d . . .
N31 N 0.2493(4) 0.2545(3) 0.3612(2) 0.0392(8) Uani 1 1 d . . .
N32 N 0.0942(3) 0.2672(2) 0.3635(2) 0.0286(7) Uani 1 1 d . . .
O1 O 0.0085(3) 0.6596(2) 0.00939(16) 0.0344(6) Uani 1 1 d . . .
O2 O 0.0152(3) 0.49810(18) 0.20108(15) 0.0267(5) Uani 1 1 d . . .
B1 B 0.5000 0.5000 0.5000 0.0442(17) Uani 1 2 d S . .
F1 F 0.5410(8) 0.3590(5) 0.5192(5) 0.097(2) Uani 0.50 1 d P . .
F2 F 0.3828(8) 0.5156(6) 0.5843(4) 0.0876(18) Uani 0.50 1 d P . .
F3 F 0.6206(10) 0.5299(10) 0.5081(11) 0.162(4) Uani 0.50 1 d P . .
F4 F 0.4415(16) 0.5630(8) 0.4153(6) 0.151(4) Uani 0.50 1 d P . .

loop_
_atom_site_aniso_label
_atom_site_aniso_U_11
_atom_site_aniso_U_22
_atom_site_aniso_U_33
_atom_site_aniso_U_23
_atom_site_aniso_U_13
_atom_site_aniso_U_12
Ag1 0.0545(3) 0.0344(2) 0.0282(2) 0.00927(16) -0.0087(2) -0.0098(2)
P1 0.0330(6) 0.0210(4) 0.0259(5) -0.0045(3) -0.0097(4) -0.0084(4)
C1 0.025(2) 0.0218(16) 0.0228(18) -0.0030(13) -0.0056(16) -0.0034(15)
C2 0.029(2) 0.0207(16) 0.0236(18) -0.0071(13) -0.0040(16) -0.0069(15)
C11 0.031(2) 0.0285(18) 0.030(2) -0.0109(14) -0.0048(17) -0.0061(16)
C12 0.035(2) 0.0270(18) 0.049(2) -0.0168(17) -0.003(2) -0.0001(17)
C13 0.037(3) 0.0209(17) 0.054(3) -0.0020(17) -0.009(2) 0.0001(17)
C21 0.029(2) 0.0253(17) 0.030(2) -0.0075(14) -0.0112(18) -0.0001(16)
C22 0.027(2) 0.0362(19) 0.047(2) -0.0156(17) -0.0106(19) -0.0044(17)
C23 0.028(2) 0.037(2) 0.047(2) -0.0096(17) 0.003(2) -0.0134(18)
C31 0.037(2) 0.0382(19) 0.029(2) -0.0132(16) -0.0064(19) 0.0002(18)
C32 0.058(3) 0.054(2) 0.040(2) -0.0253(19) -0.016(2) -0.004(2)
C33 0.042(3) 0.056(2) 0.045(3) -0.0174(19) -0.020(2) -0.009(2)
C41 0.029(2) 0.0243(17) 0.035(2) -0.0107(14) -0.0154(18) -0.0019(16)
C42 0.039(3) 0.038(2) 0.043(2) -0.0191(17) -0.013(2) -0.0082(19)
C43 0.040(3) 0.063(3) 0.058(3) -0.032(2) -0.017(2) 0.001(2)
C44 0.052(3) 0.053(3) 0.097(4) -0.051(3) -0.026(3) 0.013(2)
C45 0.067(4) 0.035(2) 0.111(4) -0.036(2) -0.025(3) -0.001(2)
C46 0.044(3) 0.032(2) 0.072(3) -0.0176(19) -0.010(2) -0.0084(19)
C51 0.031(2) 0.0193(16) 0.036(2) -0.0076(14) -0.0069(18) -0.0082(15)
C52 0.038(3) 0.047(2) 0.041(2) -0.0152(17) -0.004(2) -0.014(2)
C53 0.040(3) 0.061(3) 0.051(3) -0.019(2) 0.005(2) -0.016(2)
C54 0.030(3) 0.041(2) 0.081(3) -0.019(2) -0.013(2) -0.0081(19)
C55 0.041(3) 0.0294(19) 0.057(3) -0.0097(17) -0.024(2) -0.0017(18)
C56 0.034(2) 0.0245(17) 0.040(2) -0.0047(15) -0.0133(19) -0.0056(16)
N11 0.050(2) 0.0233(15) 0.0328(18) 0.0041(13) -0.0091(16) 0.0018(14)
N12 0.0307(18) 0.0187(13) 0.0250(16) -0.0016(11) -0.0072(14) -0.0026(12)
N21 0.038(2) 0.0319(15) 0.0317(18) 0.0011(12) 0.0000(15) -0.0126(15)
N22 0.0231(17) 0.0221(13) 0.0235(15) -0.0018(11) -0.0033(13) -0.0082(12)
N31 0.027(2) 0.0555(19) 0.0365(18) -0.0133(15) -0.0121(15) -0.0073(16)
N32 0.0311(19) 0.0300(14) 0.0209(15) -0.0047(12) -0.0061(14) -0.0052(13)
O1 0.0443(17) 0.0308(12) 0.0314(13) -0.0060(10) -0.0147(12) -0.0115(11)
O2 0.0330(15) 0.0203(11) 0.0257(12) -0.0053(9) -0.0056(11) -0.0075(10)
B1 0.057(5) 0.051(4) 0.035(4) -0.021(3) -0.010(4) -0.016(4)
F1 0.125(6) 0.056(3) 0.119(5) -0.031(3) -0.043(4) -0.010(4)
F2 0.083(5) 0.088(4) 0.049(4) -0.017(3) 0.010(3) 0.010(4)
F3 0.094(7) 0.168(9) 0.277(14) -0.105(9) 0.000(8) -0.093(7)
F4 0.249(13) 0.119(6) 0.064(5) 0.008(4) -0.070(7) -0.024(8)

loop_
_atom_type_symbol
_atom_type_description
_atom_type_scat_dispersion_real
_atom_type_scat_dispersion_imag
_atom_type_scat_source
C C 0.0033 0.0016 'International Tables Vol C Tables 4.2.6.8 and 6.1.1.4'
H H 0.0000 0.0000 'International Tables Vol C Tables 4.2.6.8 and 6.1.1.4'
B B 0.0013 0.0007 'International Tables Vol C Tables 4.2.6.8 and 6.1.1.4'
N N 0.0061 0.0033 'International Tables Vol C Tables 4.2.6.8 and 6.1.1.4'
O O 0.0106 0.0060 'International Tables Vol C Tables 4.2.6.8 and 6.1.1.4'
F F 0.0171 0.0103 'International Tables Vol C Tables 4.2.6.8 and 6.1.1.4'
P P 0.1023 0.0942 'International Tables Vol C Tables 4.2.6.8 and 6.1.1.4'
Ag Ag -0.8971 1.1015 'International Tables Vol C Tables 4.2.6.8 and 6.1.1.4'

loop_
_geom_angle_atom_site_label_1
_geom_angle_atom_site_label_2
_geom_angle_atom_site_label_3
_geom_angle
_geom_angle_site_symmetry_1
_geom_angle_site_symmetry_3
_geom_angle_publ_flag
N21 Ag1 N21 180.00(12) . 2_556 ?
N21 Ag1 N11 80.63(10) . . ?
N21 Ag1 N11 99.37(10) 2_556 . ?
N21 Ag1 N11 99.37(10) . 2_556 ?
N21 Ag1 N11 80.63(10) 2_556 2_556 ?
N11 Ag1 N11 180.0 . 2_556 ?
O1 P1 O2 113.63(12) . . ?
O1 P1 C41 114.87(14) . . ?
O2 P1 C41 100.75(14) . . ?
O1 P1 C51 111.79(15) . . ?
O2 P1 C51 106.37(13) . . ?
C41 P1 C51 108.59(15) . . ?
N22 C1 N32 108.6(3) . . ?
N22 C1 N12 110.3(2) . . ?
N32 C1 N12 109.5(2) . . ?
N22 C1 C2 111.5(2) . . ?
N32 C1 C2 108.9(2) . . ?
N12 C1 C2 108.0(2) . . ?
O2 C2 C1 106.4(2) . . ?
O2 C2 H2A 110.5 . . ?
C1 C2 H2A 110.5 . . ?
O2 C2 H2B 110.5 . . ?
C1 C2 H2B 110.5 . . ?
H2A C2 H2B 108.6 . . ?
N12 C11 C12 107.0(3) . . ?
N12 C11 H11 126.5 . . ?
C12 C11 H11 126.5 . . ?
C11 C12 C13 105.3(3) . . ?
C11 C12 H12 127.4 . . ?
C13 C12 H12 127.4 . . ?
N11 C13 C12 112.3(3) . . ?
N11 C13 H13 123.8 . . ?
C12 C13 H13 123.8 . . ?
C22 C21 N22 107.7(3) . . ?
C22 C21 H21 126.1 . . ?
N22 C21 H21 126.1 . . ?
C21 C22 C23 104.9(3) . . ?
C21 C22 H22 127.6 . . ?
C23 C22 H22 127.6 . . ?
N21 C23 C22 112.6(3) . . ?
N21 C23 H23 123.7 . . ?
C22 C23 H23 123.7 . . ?
C32 C31 N32 106.3(3) . . ?
C32 C31 H31 126.8 . . ?
N32 C31 H31 126.8 . . ?
C31 C32 C33 105.8(3) . . ?
C31 C32 H32 127.1 . . ?
C33 C32 H32 127.1 . . ?
N31 C33 C32 112.1(3) . . ?
N31 C33 H33 123.9 . . ?
C32 C33 H33 123.9 . . ?
C42 C41 C46 118.5(3) . . ?
C42 C41 P1 122.0(2) . . ?
C46 C41 P1 119.3(3) . . ?
C41 C42 C43 121.4(3) . . ?
C41 C42 H42 119.3 . . ?
C43 C42 H42 119.3 . . ?
C44 C43 C42 119.3(4) . . ?
C44 C43 H43 120.3 . . ?
C42 C43 H43 120.3 . . ?
C43 C44 C45 120.2(4) . . ?
C43 C44 H44 119.9 . . ?
C45 C44 H44 119.9 . . ?
C44 C45 C46 120.2(4) . . ?
C44 C45 H45 119.9 . . ?
C46 C45 H45 119.9 . . ?
C45 C46 C41 120.4(4) . . ?
C45 C46 H46 119.8 . . ?
C41 C46 H46 119.8 . . ?
C52 C51 C56 118.8(3) . . ?
C52 C51 P1 118.9(3) . . ?
C56 C51 P1 122.3(3) . . ?
C51 C52 C53 120.6(4) . . ?
C51 C52 H52 119.7 . . ?
C53 C52 H52 119.7 . . ?
C54 C53 C52 120.1(4) . . ?
C54 C53 H53 120.0 . . ?
C52 C53 H53 120.0 . . ?
C53 C54 C55 120.4(4) . . ?
C53 C54 H54 119.8 . . ?
C55 C54 H54 119.8 . . ?
C54 C55 C56 119.7(4) . . ?
C54 C55 H55 120.1 . . ?
C56 C55 H55 120.1 . . ?
C55 C56 C51 120.5(3) . . ?
C55 C56 H56 119.8 . . ?
C51 C56 H56 119.8 . . ?
C13 N11 N12 103.8(3) . . ?
C13 N11 Ag1 129.6(2) . . ?
N12 N11 Ag1 118.1(2) . . ?
C11 N12 N11 111.5(2) . . ?
C11 N12 C1 128.2(2) . . ?
N11 N12 C1 119.5(3) . . ?
C23 N21 N22 104.5(3) . . ?
C23 N21 Ag1 134.4(2) . . ?
N22 N21 Ag1 121.0(2) . . ?
C21 N22 N21 110.4(3) . . ?
C21 N22 C1 130.5(3) . . ?
N21 N22 C1 118.7(2) . . ?
C33 N31 N32 103.4(3) . . ?
C31 N32 N31 112.3(3) . . ?
C31 N32 C1 129.2(3) . . ?
N31 N32 C1 117.1(3) . . ?
C2 O2 P1 117.25(18) . . ?
F3 B1 F4 119.6(5) . . ?
F3 B1 F2 108.0(5) . . ?
F4 B1 F2 107.9(5) . . ?
F3 B1 F1 105.8(5) . . ?
F4 B1 F1 110.6(4) . . ?
F2 B1 F1 103.8(3) . . ?

loop_
_geom_bond_atom_site_label_1
_geom_bond_atom_site_label_2
_geom_bond_distance
_geom_bond_site_symmetry_2
_geom_bond_publ_flag
Ag1 N21 2.352(3) . ?
Ag1 N21 2.352(3) 2_556 ?
Ag1 N11 2.362(3) . ?
Ag1 N11 2.362(3) 2_556 ?
P1 O1 1.474(2) . ?
P1 O2 1.600(2) . ?
P1 C41 1.777(3) . ?
P1 C51 1.781(4) . ?
C1 N22 1.446(4) . ?
C1 N32 1.455(4) . ?
C1 N12 1.459(4) . ?
C1 C2 1.539(4) . ?
C2 O2 1.433(3) . ?
C2 H2A 0.9900 . ?
C2 H2B 0.9900 . ?
C11 N12 1.352(4) . ?
C11 C12 1.361(4) . ?
C11 H11 0.9500 . ?
C12 C13 1.385(4) . ?
C12 H12 0.9500 . ?
C13 N11 1.326(4) . ?
C13 H13 0.9500 . ?
C21 C22 1.350(4) . ?
C21 N22 1.359(4) . ?
C21 H21 0.9500 . ?
C22 C23 1.390(4) . ?
C22 H22 0.9500 . ?
C23 N21 1.311(4) . ?
C23 H23 0.9500 . ?
C31 C32 1.350(5) . ?
C31 N32 1.356(4) . ?
C31 H31 0.9500 . ?
C32 C33 1.394(5) . ?
C32 H32 0.9500 . ?
C33 N31 1.323(4) . ?
C33 H33 0.9500 . ?
C41 C42 1.377(5) . ?
C41 C46 1.388(4) . ?
C42 C43 1.381(5) . ?
C42 H42 0.9500 . ?
C43 C44 1.375(5) . ?
C43 H43 0.9500 . ?
C44 C45 1.375(6) . ?
C44 H44 0.9500 . ?
C45 C46 1.377(5) . ?
C45 H45 0.9500 . ?
C46 H46 0.9500 . ?
C51 C52 1.381(5) . ?
C51 C56 1.392(4) . ?
C52 C53 1.387(5) . ?
C52 H52 0.9500 . ?
C53 C54 1.365(5) . ?
C53 H53 0.9500 . ?
C54 C55 1.382(5) . ?
C54 H54 0.9500 . ?
C55 C56 1.384(5) . ?
C55 H55 0.9500 . ?
C56 H56 0.9500 . ?
N11 N12 1.370(3) . ?
N21 N22 1.372(3) . ?
N31 N32 1.365(4) . ?
B1 F3 1.281(8) 2_666 ?
B1 F3 1.281(8) . ?
B1 F4 1.283(7) . ?
B1 F4 1.283(7) 2_666 ?
B1 F2 1.368(5) 2_666 ?
B1 F2 1.368(5) . ?
B1 F1 1.406(5) 2_666 ?
B1 F1 1.406(5) . ?

loop_
_geom_torsion_atom_site_label_1
_geom_torsion_atom_site_label_2
_geom_torsion_atom_site_label_3
_geom_torsion_atom_site_label_4
_geom_torsion
_geom_torsion_site_symmetry_1
_geom_torsion_site_symmetry_2
_geom_torsion_site_symmetry_3
_geom_torsion_site_symmetry_4
_geom_torsion_publ_flag
N22 C1 C2 O2 65.7(3) . . . . ?
N32 C1 C2 O2 -54.1(3) . . . . ?
N12 C1 C2 O2 -173.0(2) . . . . ?
N12 C11 C12 C13 2.0(4) . . . . ?
C11 C12 C13 N11 -0.8(4) . . . . ?
N22 C21 C22 C23 -0.6(4) . . . . ?
C21 C22 C23 N21 -0.1(4) . . . . ?
N32 C31 C32 C33 1.7(4) . . . . ?
C31 C32 C33 N31 -0.4(4) . . . . ?
O1 P1 C41 C42 91.9(3) . . . . ?
O2 P1 C41 C42 -30.6(3) . . . . ?
C51 P1 C41 C42 -142.1(3) . . . . ?
O1 P1 C41 C46 -81.8(3) . . . . ?
O2 P1 C41 C46 155.7(3) . . . . ?
C51 P1 C41 C46 44.2(3) . . . . ?
C46 C41 C42 C43 1.5(5) . . . . ?
P1 C41 C42 C43 -172.2(3) . . . . ?
C41 C42 C43 C44 -0.5(5) . . . . ?
C42 C43 C44 C45 -1.6(6) . . . . ?
C43 C44 C45 C46 2.7(7) . . . . ?
C44 C45 C46 C41 -1.6(6) . . . . ?
C42 C41 C46 C45 -0.5(5) . . . . ?
P1 C41 C46 C45 173.4(3) . . . . ?
O1 P1 C51 C52 12.2(3) . . . . ?
O2 P1 C51 C52 136.8(2) . . . . ?
C41 P1 C51 C52 -115.6(3) . . . . ?
O1 P1 C51 C56 -170.2(2) . . . . ?
O2 P1 C51 C56 -45.6(3) . . . . ?
C41 P1 C51 C56 62.1(3) . . . . ?
C56 C51 C52 C53 -1.0(5) . . . . ?
P1 C51 C52 C53 176.8(3) . . . . ?
C51 C52 C53 C54 0.8(5) . . . . ?
C52 C53 C54 C55 -0.1(6) . . . . ?
C53 C54 C55 C56 -0.5(5) . . . . ?
C54 C55 C56 C51 0.3(5) . . . . ?
C52 C51 C56 C55 0.4(5) . . . . ?
P1 C51 C56 C55 -177.2(2) . . . . ?
C12 C13 N11 N12 -0.8(4) . . . . ?
C12 C13 N11 Ag1 145.6(3) . . . . ?
N21 Ag1 N11 C13 -117.5(3) . . . . ?
N21 Ag1 N11 C13 62.5(3) 2_556 . . . ?
N21 Ag1 N11 N12 24.8(2) . . . . ?
N21 Ag1 N11 N12 -155.2(2) 2_556 . . . ?
C12 C11 N12 N11 -2.7(4) . . . . ?
C12 C11 N12 C1 -172.3(3) . . . . ?
C13 N11 N12 C11 2.1(4) . . . . ?
Ag1 N11 N12 C11 -148.9(2) . . . . ?
C13 N11 N12 C1 172.8(3) . . . . ?
Ag1 N11 N12 C1 21.8(4) . . . . ?
N22 C1 N12 C11 89.8(4) . . . . ?
N32 C1 N12 C11 -150.7(3) . . . . ?
C2 C1 N12 C11 -32.3(4) . . . . ?
N22 C1 N12 N11 -79.1(3) . . . . ?
N32 C1 N12 N11 40.3(4) . . . . ?
C2 C1 N12 N11 158.8(3) . . . . ?
C22 C23 N21 N22 0.7(4) . . . . ?
C22 C23 N21 Ag1 -174.5(2) . . . . ?
N11 Ag1 N21 C23 137.2(3) . . . . ?
N11 Ag1 N21 C23 -42.8(3) 2_556 . . . ?
N11 Ag1 N21 N22 -37.3(2) . . . . ?
N11 Ag1 N21 N22 142.7(2) 2_556 . . . ?
C22 C21 N22 N21 1.1(4) . . . . ?
C22 C21 N22 C1 172.9(3) . . . . ?
C23 N21 N22 C21 -1.1(4) . . . . ?
Ag1 N21 N22 C21 174.88(19) . . . . ?
C23 N21 N22 C1 -174.0(3) . . . . ?
Ag1 N21 N22 C1 1.9(4) . . . . ?
N32 C1 N22 C21 131.7(3) . . . . ?
N12 C1 N22 C21 -108.2(3) . . . . ?
C2 C1 N22 C21 11.7(4) . . . . ?
N32 C1 N22 N21 -57.0(3) . . . . ?
N12 C1 N22 N21 63.0(3) . . . . ?
C2 C1 N22 N21 -177.0(3) . . . . ?
C32 C33 N31 N32 -1.0(4) . . . . ?
C32 C31 N32 N31 -2.4(4) . . . . ?
C32 C31 N32 C1 -168.3(3) . . . . ?
C33 N31 N32 C31 2.1(4) . . . . ?
C33 N31 N32 C1 169.8(3) . . . . ?
N22 C1 N32 C31 -21.2(4) . . . . ?
N12 C1 N32 C31 -141.7(3) . . . . ?
C2 C1 N32 C31 100.4(4) . . . . ?
N22 C1 N32 N31 173.6(2) . . . . ?
N12 C1 N32 N31 53.0(3) . . . . ?
C2 C1 N32 N31 -64.8(3) . . . . ?
C1 C2 O2 P1 178.3(2) . . . . ?
O1 P1 O2 C2 52.7(2) . . . . ?
C41 P1 O2 C2 176.1(2) . . . . ?
C51 P1 O2 C2 -70.7(2) . . . . ?
